data_4112055
loop_
_publ_author_name
'Antonio Caballero'
'Rosario Mart\'inez'
'Vega Lloveras'
'Imma Ratera'
'Jos\'e Vidal-Gancedo'
'Klaus Wurst'
'Alberto T\'arraga'
'Pedro Molina'
'Jaume Veciana'

_publ_section_title
;
 Highly Selective Chromogenic and Redox or Fluorescent Sensors of Hg2+ in
 Aqueous Environment Based on 1,4-Disubstituted Azines
;
_journal_name_full 'Journal of the American Chemical Society'
_journal_page_first 15666
_journal_page_last 15667
_journal_paper_doi 10.1021/ja0545766
_journal_volume 127
_journal_year 2005
_chemical_formula_sum 'C22 H20 Fe2 N2'
_chemical_formula_weight 424.10
_chemical_name_systematic
; 
 ? 
;
_space_group_IT_number 14
_symmetry_cell_setting monoclinic
_symmetry_space_group_name_Hall '-P 2ybc'
_symmetry_space_group_name_H-M 'P 1 21/c 1'
_atom_sites_solution_hydrogens geom
_atom_sites_solution_primary direct
_atom_sites_solution_secondary difmap
_audit_creation_method SHELXL-97
_cell_angle_alpha 90.00
_cell_angle_beta 105.843(2)
_cell_angle_gamma 90.00
_cell_formula_units_Z 2
_cell_length_a 7.5840(2)
_cell_length_b 10.0367(3)
_cell_length_c 12.1367(4)
_cell_measurement_reflns_used 6358
_cell_measurement_temperature 233(2)
_cell_measurement_theta_max 27.0
_cell_measurement_theta_min 1.0
_cell_volume 888.73(5)
_computing_data_collection 'Kappa CCD'
_computing_data_reduction 'DENZO and SCALEPACK'
_computing_structure_refinement 'SHELXL-97 (Sheldrick, 1997)'
_computing_structure_solution 'SHELXS-97 (Sheldrick, 1990)'
_diffrn_ambient_temperature 233(2)
_diffrn_measured_fraction_theta_full 0.995
_diffrn_measured_fraction_theta_max 0.995
_diffrn_measurement_device_type 'Kappa CCD'
_diffrn_measurement_method 'phi- and omega-scans'
_diffrn_radiation_monochromator graphite
_diffrn_radiation_source 'fine-focus sealed tube'
_diffrn_radiation_type MoK\a
_diffrn_radiation_wavelength 0.71073
_diffrn_reflns_av_R_equivalents 0.0226
_diffrn_reflns_av_sigmaI/netI 0.0216
_diffrn_reflns_limit_h_max 9
_diffrn_reflns_limit_h_min 0
_diffrn_reflns_limit_k_max 12
_diffrn_reflns_limit_k_min -12
_diffrn_reflns_limit_l_max 14
_diffrn_reflns_limit_l_min -15
_diffrn_reflns_number 5327
_diffrn_reflns_theta_full 26.98
_diffrn_reflns_theta_max 26.98
_diffrn_reflns_theta_min 2.68
_diffrn_standards_decay_% 0
_exptl_absorpt_coefficient_mu 1.639
_exptl_absorpt_correction_type none
_exptl_crystal_colour red-brown
_exptl_crystal_density_diffrn 1.585
_exptl_crystal_description prism
_exptl_crystal_F_000 436
_exptl_crystal_size_max 0.4
_exptl_crystal_size_mid 0.25
_exptl_crystal_size_min 0.15
_refine_diff_density_max 0.391
_refine_diff_density_min -0.334
_refine_diff_density_rms 0.045
_refine_ls_extinction_coef 0.005(3)
_refine_ls_extinction_expression Fc^*^=kFc[1+0.001xFc^2^\l^3^/sin(2\q)]^-1/4^
_refine_ls_extinction_method SHELXL
_refine_ls_goodness_of_fit_ref 1.081
_refine_ls_hydrogen_treatment riding
_refine_ls_matrix_type full
_refine_ls_number_parameters 119
_refine_ls_number_reflns 1930
_refine_ls_number_restraints 0
_refine_ls_restrained_S_all 1.081
_refine_ls_R_factor_all 0.0246
_refine_ls_R_factor_gt 0.0226
_refine_ls_shift/su_max 0.000
_refine_ls_shift/su_mean 0.000
_refine_ls_structure_factor_coef Fsqd
_refine_ls_weighting_details 'calc w=1/[\s^2^(Fo^2^)+(0.0296P)^2^+0.3296P] where P=(Fo^2^+2Fc^2^)/3'
_refine_ls_weighting_scheme calc
_refine_ls_wR_factor_gt 0.0612
_refine_ls_wR_factor_ref 0.0626
_reflns_number_gt 1808
_reflns_number_total 1930
_reflns_threshold_expression >2sigma(I)
_cod_data_source_file ja0545766si20050713_082111.cif
_cod_data_source_block p
_cod_database_code 4112055

loop_
_symmetry_equiv_pos_as_xyz
'x, y, z'
'-x, y+1/2, -z+1/2'
'-x, -y, -z'
'x, -y-1/2, z-1/2'

loop_
_atom_site_label
_atom_site_type_symbol
_atom_site_fract_x
_atom_site_fract_y
_atom_site_fract_z
_atom_site_U_iso_or_equiv
_atom_site_adp_type
_atom_site_occupancy
_atom_site_symmetry_multiplicity
_atom_site_calc_flag
Fe1 Fe 0.71339(3) 0.18052(2) 0.164212(17) 0.02623(11) Uani 1 1 d
N1 N 1.01228(18) 0.02846(14) 0.44919(11) 0.0346(3) Uani 1 1 d
C1 C 0.4572(2) 0.20724(18) 0.18405(19) 0.0454(4) Uani 1 1 d
H1 H 0.3713 0.1398 0.1841 0.055 Uiso 1 1 calc
C2 C 0.4753(2) 0.2785(2) 0.08674(17) 0.0478(5) Uani 1 1 d
H2 H 0.4037 0.2665 0.0109 0.057 Uiso 1 1 calc
C3 C 0.6205(3) 0.37083(18) 0.12430(18) 0.0464(4) Uani 1 1 d
H3 H 0.6620 0.4312 0.0777 0.056 Uiso 1 1 calc
C4 C 0.6917(2) 0.35654(18) 0.24334(17) 0.0430(4) Uani 1 1 d
H4 H 0.7894 0.4057 0.2900 0.052 Uiso 1 1 calc
C5 C 0.5917(2) 0.25571(18) 0.28101(15) 0.0420(4) Uani 1 1 d
H5 H 0.6109 0.2261 0.3569 0.050 Uiso 1 1 calc
C6 C 0.7530(2) -0.01823(15) 0.14556(14) 0.0330(3) Uani 1 1 d
H6 H 0.6667 -0.0862 0.1433 0.040 Uiso 1 1 calc
C7 C 0.7789(2) 0.05190(17) 0.05000(14) 0.0371(4) Uani 1 1 d
H7 H 0.7127 0.0385 -0.0268 0.044 Uiso 1 1 calc
C8 C 0.9218(2) 0.14577(18) 0.08991(15) 0.0368(4) Uani 1 1 d
H8 H 0.9668 0.2050 0.0440 0.044 Uiso 1 1 calc
C9 C 0.9852(2) 0.13518(17) 0.21112(14) 0.0337(3) Uani 1 1 d
H9 H 1.0787 0.1864 0.2594 0.040 Uiso 1 1 calc
C10 C 0.88124(19) 0.03251(15) 0.24645(13) 0.0301(3) Uani 1 1 d
C11 C 0.8879(2) -0.01078(15) 0.36153(13) 0.0319(3) Uani 1 1 d
H11 H 0.7974 -0.0697 0.3719 0.038 Uiso 1 1 calc

loop_
_atom_site_aniso_label
_atom_site_aniso_U_11
_atom_site_aniso_U_22
_atom_site_aniso_U_33
_atom_site_aniso_U_23
_atom_site_aniso_U_13
_atom_site_aniso_U_12
Fe1 0.02619(15) 0.02521(15) 0.02878(15) -0.00093(7) 0.01004(9) 0.00189(7)
N1 0.0330(6) 0.0354(7) 0.0340(7) 0.0072(6) 0.0067(5) -0.0009(5)
C1 0.0307(8) 0.0390(9) 0.0732(13) -0.0101(9) 0.0254(8) 0.0010(7)
C2 0.0367(9) 0.0545(11) 0.0484(11) -0.0043(9) 0.0054(8) 0.0210(8)
C3 0.0532(10) 0.0314(9) 0.0622(12) 0.0105(8) 0.0287(9) 0.0162(8)
C4 0.0423(9) 0.0331(8) 0.0580(11) -0.0156(8) 0.0208(8) -0.0004(7)
C5 0.0486(9) 0.0427(10) 0.0430(9) -0.0030(8) 0.0265(8) 0.0082(8)
C6 0.0379(8) 0.0253(7) 0.0359(8) -0.0030(6) 0.0100(6) 0.0017(6)
C7 0.0472(9) 0.0345(8) 0.0314(8) -0.0031(6) 0.0140(7) 0.0083(7)
C8 0.0388(8) 0.0375(8) 0.0415(9) 0.0041(7) 0.0237(7) 0.0071(7)
C9 0.0257(7) 0.0350(8) 0.0419(9) 0.0029(7) 0.0120(6) 0.0027(6)
C10 0.0278(7) 0.0281(7) 0.0341(8) 0.0020(6) 0.0081(6) 0.0044(6)
C11 0.0309(7) 0.0291(7) 0.0356(8) 0.0047(6) 0.0086(6) 0.0011(6)

loop_
_atom_type_symbol
_atom_type_description
_atom_type_scat_dispersion_real
_atom_type_scat_dispersion_imag
_atom_type_scat_source
C C 0.0033 0.0016 'International Tables Vol C Tables 4.2.6.8 and 6.1.1.4'
H H 0.0000 0.0000 'International Tables Vol C Tables 4.2.6.8 and 6.1.1.4'
N N 0.0061 0.0033 'International Tables Vol C Tables 4.2.6.8 and 6.1.1.4'
Fe Fe 0.3463 0.8444 'International Tables Vol C Tables 4.2.6.8 and 6.1.1.4'

loop_
_geom_angle_atom_site_label_1
_geom_angle_atom_site_label_2
_geom_angle_atom_site_label_3
_geom_angle
_geom_angle_site_symmetry_3
C10 Fe1 C9 41.25(6) .
C10 Fe1 C5 105.74(7) .
C9 Fe1 C5 120.36(7) .
C10 Fe1 C4 121.49(7) .
C9 Fe1 C4 105.53(7) .
C5 Fe1 C4 40.60(7) .
C10 Fe1 C6 41.23(6) .
C9 Fe1 C6 69.13(7) .
C5 Fe1 C6 123.25(7) .
C4 Fe1 C6 158.95(8) .
C10 Fe1 C1 121.82(7) .
C9 Fe1 C1 157.13(8) .
C5 Fe1 C1 40.67(8) .
C4 Fe1 C1 68.20(7) .
C6 Fe1 C1 108.40(7) .
C10 Fe1 C2 158.93(8) .
C9 Fe1 C2 159.37(8) .
C5 Fe1 C2 68.33(8) .
C4 Fe1 C2 68.00(8) .
C6 Fe1 C2 123.88(8) .
C1 Fe1 C2 40.65(8) .
C10 Fe1 C3 157.97(8) .
C9 Fe1 C3 122.12(7) .
C5 Fe1 C3 68.09(7) .
C4 Fe1 C3 40.22(8) .
C6 Fe1 C3 159.69(8) .
C1 Fe1 C3 68.16(7) .
C2 Fe1 C3 40.48(8) .
C10 Fe1 C8 68.73(6) .
C9 Fe1 C8 40.70(7) .
C5 Fe1 C8 156.77(8) .
C4 Fe1 C8 121.67(7) .
C6 Fe1 C8 68.32(7) .
C1 Fe1 C8 161.26(8) .
C2 Fe1 C8 124.67(8) .
C3 Fe1 C8 108.13(7) .
C10 Fe1 C7 68.72(6) .
C9 Fe1 C7 68.57(7) .
C5 Fe1 C7 160.54(8) .
C4 Fe1 C7 158.26(7) .
C6 Fe1 C7 40.48(7) .
C1 Fe1 C7 125.21(8) .
C2 Fe1 C7 109.76(7) .
C3 Fe1 C7 123.93(7) .
C8 Fe1 C7 40.41(7) .
C11 N1 N1 110.99(16) 3_756
C5 C1 C2 107.90(16) .
C5 C1 Fe1 69.54(9) .
C2 C1 Fe1 69.91(10) .
C3 C2 C1 107.77(17) .
C3 C2 Fe1 69.84(10) .
C1 C2 Fe1 69.44(10) .
C4 C3 C2 108.13(16) .
C4 C3 Fe1 69.55(10) .
C2 C3 Fe1 69.68(10) .
C3 C4 C5 108.43(16) .
C3 C4 Fe1 70.24(10) .
C5 C4 Fe1 69.60(10) .
C4 C5 C1 107.78(16) .
C4 C5 Fe1 69.80(9) .
C1 C5 Fe1 69.79(9) .
C7 C6 C10 108.02(14) .
C7 C6 Fe1 70.25(9) .
C10 C6 Fe1 69.13(8) .
C6 C7 C8 108.35(14) .
C6 C7 Fe1 69.26(9) .
C8 C7 Fe1 69.78(9) .
C7 C8 C9 108.38(14) .
C7 C8 Fe1 69.80(9) .
C9 C8 Fe1 69.01(8) .
C8 C9 C10 107.75(14) .
C8 C9 Fe1 70.29(9) .
C10 C9 Fe1 69.27(8) .
C9 C10 C6 107.49(14) .
C9 C10 C11 128.79(14) .
C6 C10 C11 123.59(14) .
C9 C10 Fe1 69.48(8) .
C6 C10 Fe1 69.64(8) .
C11 C10 Fe1 122.98(10) .
N1 C11 C10 122.25(14) .

loop_
_geom_bond_atom_site_label_1
_geom_bond_atom_site_label_2
_geom_bond_distance
_geom_bond_site_symmetry_2
Fe1 C10 2.0322(14) .
Fe1 C9 2.0349(15) .
Fe1 C5 2.0361(16) .
Fe1 C4 2.0387(17) .
Fe1 C6 2.0391(15) .
Fe1 C1 2.0394(16) .
Fe1 C2 2.0457(16) .
Fe1 C3 2.0477(17) .
Fe1 C8 2.0519(15) .
Fe1 C7 2.0521(15) .
N1 C11 1.276(2) .
N1 N1 1.417(3) 3_756
C1 C5 1.416(3) .
C1 C2 1.419(3) .
C2 C3 1.416(3) .
C3 C4 1.405(3) .
C4 C5 1.414(3) .
C6 C7 1.416(2) .
C6 C10 1.433(2) .
C7 C8 1.418(3) .
C8 C9 1.421(2) .
C9 C10 1.433(2) .
C10 C11 1.450(2) .
